data_1560590
loop_
_publ_author_name
'Gurzhiy, Vladislav V.'
'Tyumentseva, Olga S.'
'Krivovichev, Sergey V.'
'Tananaev, Ivan G.'

_publ_section_title
;
 Selective Se-for-S substitution in Cs-bearing uranyl compounds
;
_journal_name_full 'Journal of Solid State Chemistry'
_journal_page_first 126
_journal_page_last 133
_journal_paper_doi 10.1016/j.jssc.2017.02.005
_journal_volume 248
_journal_year 2017
_chemical_formula_moiety '0.5(Cs4 O32 S1.91 Se4.09 U4)'
_chemical_formula_sum 'Cs2 O16 S0.96 Se2.05 U2'
_chemical_formula_weight 1189.97
_space_group_crystal_system tetragonal
_space_group_IT_number 113
_space_group_name_Hall 'P -4 2ab'
_space_group_name_H-M_alt 'P -4 21 m'
_atom_sites_solution_hydrogens .
_cell_angle_alpha 90
_cell_angle_beta 90
_cell_angle_gamma 90
_cell_formula_units_Z 2
_cell_length_a 9.7828(14)
_cell_length_b 9.7828(14)
_cell_length_c 8.1537(16)
_cell_measurement_reflns_used 2757
_cell_measurement_temperature 150(2)
_cell_measurement_theta_max 31.64
_cell_measurement_theta_min 3.24
_cell_volume 780.3(2)
_computing_molecular_graphics 'Olex2 (Dolomanov et al., 2009)'
_computing_publication_material 'Olex2 (Dolomanov et al., 2009)'
_computing_structure_refinement 'ShelXL (Sheldrick, 2015)'
_diffrn_ambient_temperature 150(2)
_diffrn_measured_fraction_theta_full 0.996
_diffrn_measured_fraction_theta_max 0.991
_diffrn_measurement_device_type 'Bruker APEX-II CCD'
_diffrn_measurement_method '\f and \w scans'
_diffrn_radiation_monochromator graphite
_diffrn_radiation_type MoK\a
_diffrn_radiation_wavelength 0.71073
_diffrn_reflns_av_R_equivalents 0.0552
_diffrn_reflns_av_unetI/netI 0.0358
_diffrn_reflns_Laue_measured_fraction_full 0.996
_diffrn_reflns_Laue_measured_fraction_max 0.991
_diffrn_reflns_limit_h_max 12
_diffrn_reflns_limit_h_min -11
_diffrn_reflns_limit_k_max 12
_diffrn_reflns_limit_k_min -12
_diffrn_reflns_limit_l_max 9
_diffrn_reflns_limit_l_min -10
_diffrn_reflns_number 5048
_diffrn_reflns_point_group_measured_fraction_full 0.991
_diffrn_reflns_point_group_measured_fraction_max 0.986
_diffrn_reflns_theta_full 25.242
_diffrn_reflns_theta_max 27.487
_diffrn_reflns_theta_min 2.945
_diffrn_standards_number 0
_exptl_absorpt_coefficient_mu 30.299
_exptl_absorpt_correction_T_max 0.8453
_exptl_absorpt_correction_T_min 0.2650
_exptl_absorpt_correction_type multi-scan
_exptl_absorpt_process_details 'SADABS; Bruker, 2007'
_exptl_crystal_colour yellow-green
_exptl_crystal_density_diffrn 5.064
_exptl_crystal_density_meas .
_exptl_crystal_description lamina
_exptl_crystal_F_000 1014
_exptl_crystal_size_max 0.13
_exptl_crystal_size_mid 0.11
_exptl_crystal_size_min 0.01
_refine_diff_density_max 0.810
_refine_diff_density_min -0.717
_refine_diff_density_rms 0.178
_refine_ls_abs_structure_details
;
 Flack x determined using 349 quotients [(I+)-(I-)]/[(I+)+(I-)]
 (Parsons and Flack (2004), Acta Cryst. A60, s61).
;
_refine_ls_abs_structure_Flack 0.015(9)
_refine_ls_extinction_coef .
_refine_ls_extinction_method none
_refine_ls_goodness_of_fit_ref 1.038
_refine_ls_hydrogen_treatment undef
_refine_ls_matrix_type full
_refine_ls_number_parameters 65
_refine_ls_number_reflns 964
_refine_ls_number_restraints 0
_refine_ls_restrained_S_all 1.038
_refine_ls_R_factor_all 0.0252
_refine_ls_R_factor_gt 0.0222
_refine_ls_shift/su_max 0.000
_refine_ls_shift/su_mean 0.000
_refine_ls_structure_factor_coef Fsqd
_refine_ls_weighting_details 'w=1/[\s^2^(Fo^2^)+(0.0205P)^2^] where P=(Fo^2^+2Fc^2^)/3'
_refine_ls_weighting_scheme calc
_refine_ls_wR_factor_gt 0.0443
_refine_ls_wR_factor_ref 0.0448
_reflns_Friedel_coverage 0.691
_reflns_Friedel_fraction_full 0.984
_reflns_Friedel_fraction_max 0.978
_reflns_number_gt 907
_reflns_number_total 964
_reflns_threshold_expression 'I > 2\s(I)'
_cod_data_source_file JSSC-2018-248-126.cif
_cod_data_source_block Compound_7_3csno3_tpnew
_cod_original_cell_volume 780.3(3)
_cod_database_code 1560590
_shelx_space_group_comment
;
The symmetry employed for this shelxl refinement is uniquely defined
by the following loop, which should always be used as a source of
symmetry information in preference to the above space-group names.
They are only intended as comments.
;
_olex2_refinement_description
;
1. Shared sites
{Se1, S1}
{Se2, S2}
2. Uiso/Uaniso restraints and constraints
Uanis(Se1) = Uanis(S1)
Uanis(Se2) = Uanis(S2)
3. Others
 Sof(S1)=0.5*(1-FVAR(2))
 Sof(Se1)=0.5*FVAR(2)
 Sof(S2)=0.25*(1-FVAR(3))
 Sof(Se2)=0.25*FVAR(3)
;

loop_
_space_group_symop_operation_xyz
'x, y, z'
'y, -x, -z'
'-x, -y, z'
'-y, x, -z'
'x+1/2, -y+1/2, -z'
'-y+1/2, -x+1/2, z'
'-x+1/2, y+1/2, -z'
'y+1/2, x+1/2, z'

loop_
_atom_site_label
_atom_site_type_symbol
_atom_site_fract_x
_atom_site_fract_y
_atom_site_fract_z
_atom_site_U_iso_or_equiv
_atom_site_adp_type
_atom_site_occupancy
_atom_site_site_symmetry_order
_atom_site_calc_flag
_atom_site_refinement_flags_posn
_atom_site_refinement_flags_adp
_atom_site_refinement_flags_occupancy
_atom_site_disorder_assembly
_atom_site_disorder_group
U1 U 0.80376(3) 0.30376(3) 0.35502(7) 0.01277(14) Uani 1 2 d S T P . .
Se1 Se 0.83076(11) 0.66924(11) 0.2494(2) 0.0153(6) Uani 0.765(10) 2 d S T P . .
Se2 Se 0.5000 0.5000 0.5000 0.0140(9) Uani 0.512(15) 4 d S T P . .
S1 S 0.83076(11) 0.66924(11) 0.2494(2) 0.0153(6) Uani 0.235(10) 2 d S T P . .
S2 S 0.5000 0.5000 0.5000 0.0140(9) Uani 0.488(15) 4 d S T P . .
O1 O 0.7213(7) 0.2213(7) 0.1901(13) 0.022(2) Uani 1 2 d S T P . .
O2 O 0.8863(7) 0.3863(7) 0.5191(13) 0.020(2) Uani 1 2 d S T P . .
O3 O 0.8030(11) 0.5124(7) 0.2003(10) 0.037(2) Uani 1 1 d . . . . .
O4 O 0.5849(9) 0.4085(10) 0.3864(12) 0.041(2) Uani 1 1 d . . . . .
O5 O 0.7326(8) 0.7674(8) 0.1599(16) 0.051(4) Uani 1 2 d S T P . .
O6 O 0.8195(8) 0.6805(8) 0.4463(13) 0.024(2) Uani 1 2 d S T P . .
Cs1 Cs 0.5000 0.0000 0.1461(2) 0.0189(3) Uani 1 4 d S T P . .
Cs2 Cs 0.5000 0.5000 0.0000 0.0257(3) Uani 1 4 d S T P . .

loop_
_atom_site_aniso_label
_atom_site_aniso_U_11
_atom_site_aniso_U_22
_atom_site_aniso_U_33
_atom_site_aniso_U_23
_atom_site_aniso_U_13
_atom_site_aniso_U_12
U1 0.01291(15) 0.01291(15) 0.0125(3) -0.00043(18) -0.00043(18) -0.0020(2)
Se1 0.0154(6) 0.0154(6) 0.0150(10) -0.0013(5) 0.0013(5) 0.0019(6)
Se2 0.0114(10) 0.0114(10) 0.0192(18) 0.000 0.000 0.000
S1 0.0154(6) 0.0154(6) 0.0150(10) -0.0013(5) 0.0013(5) 0.0019(6)
S2 0.0114(10) 0.0114(10) 0.0192(18) 0.000 0.000 0.000
O1 0.023(3) 0.023(3) 0.020(6) -0.005(3) -0.005(3) -0.001(4)
O2 0.023(3) 0.023(3) 0.013(6) 0.002(3) 0.002(3) -0.003(4)
O3 0.065(6) 0.022(4) 0.023(4) 0.000(3) -0.006(4) -0.020(4)
O4 0.034(5) 0.051(5) 0.038(6) -0.005(5) -0.001(4) 0.029(4)
O5 0.066(6) 0.066(6) 0.020(7) 0.003(4) -0.003(4) 0.046(7)
O6 0.028(4) 0.028(4) 0.015(6) 0.001(4) -0.001(4) 0.005(5)
Cs1 0.0199(4) 0.0199(4) 0.0168(7) 0.000 0.000 -0.0046(5)
Cs2 0.0295(4) 0.0295(4) 0.0180(8) 0.000 0.000 0.000

loop_
_atom_type_symbol
_atom_type_description
_atom_type_scat_dispersion_real
_atom_type_scat_dispersion_imag
_atom_type_scat_source
Cs Cs -0.3680 2.1192 'International Tables Vol C Tables 4.2.6.8 and 6.1.1.4'
O O 0.0106 0.0060 'International Tables Vol C Tables 4.2.6.8 and 6.1.1.4'
S S 0.1246 0.1234 'International Tables Vol C Tables 4.2.6.8 and 6.1.1.4'
Se Se -0.0929 2.2259 'International Tables Vol C Tables 4.2.6.8 and 6.1.1.4'
U U -9.6767 9.6646 'International Tables Vol C Tables 4.2.6.8 and 6.1.1.4'

loop_
_geom_angle_atom_site_label_1
_geom_angle_atom_site_label_2
_geom_angle_atom_site_label_3
_geom_angle
_geom_angle_site_symmetry_1
_geom_angle_site_symmetry_3
O1 U1 O3 89.2(3) . 8_545
O1 U1 O3 89.2(3) . .
O1 U1 O4 82.4(3) . .
O1 U1 O4 82.4(3) . 8_545
O1 U1 O6 93.2(4) . 2_566
O1 U1 Cs1 27.6(3) . .
O1 U1 Cs1 73.9(3) . 2_665
O1 U1 Cs1 173.4(3) . 2_666
O1 U1 Cs2 53.98(12) . 5
O1 U1 Cs2 53.98(12) . .
O2 U1 O1 179.8(6) . .
O2 U1 O3 90.6(3) . .
O2 U1 O3 90.6(3) . 8_545
O2 U1 O4 97.7(3) . 8_545
O2 U1 O4 97.7(3) . .
O2 U1 O6 87.0(4) . 2_566
O2 U1 Cs1 105.9(3) . 2_665
O2 U1 Cs1 6.8(3) . 2_666
O2 U1 Cs1 152.5(3) . .
O2 U1 Cs2 125.97(12) . 5
O2 U1 Cs2 125.97(12) . .
O3 U1 O3 74.3(5) . 8_545
O3 U1 Cs1 96.01(19) 8_545 2_666
O3 U1 Cs1 39.7(2) . 2_665
O3 U1 Cs1 96.01(19) . 2_666
O3 U1 Cs1 111.0(2) 8_545 .
O3 U1 Cs1 39.7(2) 8_545 2_665
O3 U1 Cs1 111.0(2) . .
O3 U1 Cs2 102.8(2) 8_545 .
O3 U1 Cs2 46.2(2) 8_545 5
O3 U1 Cs2 102.8(2) . 5
O3 U1 Cs2 46.2(2) . .
O4 U1 O3 145.1(3) . 8_545
O4 U1 O3 71.9(4) 8_545 8_545
O4 U1 O3 71.9(4) . .
O4 U1 O3 145.1(3) 8_545 .
O4 U1 O4 139.3(5) . 8_545
O4 U1 Cs1 74.6(2) . .
O4 U1 Cs1 74.6(2) 8_545 .
O4 U1 Cs1 105.8(2) . 2_665
O4 U1 Cs1 105.8(2) 8_545 2_665
O4 U1 Cs1 95.4(2) . 2_666
O4 U1 Cs1 95.4(2) 8_545 2_666
O4 U1 Cs2 136.3(2) 8_545 .
O4 U1 Cs2 136.3(2) . 5
O4 U1 Cs2 45.9(2) . .
O4 U1 Cs2 45.9(2) 8_545 5
O6 U1 O3 142.8(2) 2_566 .
O6 U1 O3 142.8(2) 2_566 8_545
O6 U1 O4 71.7(3) 2_566 8_545
O6 U1 O4 71.7(3) 2_566 .
O6 U1 Cs1 65.6(3) 2_566 .
O6 U1 Cs1 80.2(3) 2_566 2_666
O6 U1 Cs1 167.1(3) 2_566 2_665
O6 U1 Cs2 108.55(15) 2_566 5
O6 U1 Cs2 108.55(15) 2_566 .
Cs1 U1 Cs1 145.786(16) . 2_666
Cs1 U1 Cs1 101.538(18) . 2_665
Cs1 U1 Cs1 112.676(16) 2_666 2_665
Cs1 U1 Cs2 67.128(13) . 5
Cs1 U1 Cs2 67.128(13) . .
Cs2 U1 Cs1 64.062(13) 5 2_665
Cs2 U1 Cs1 64.062(13) . 2_665
Cs2 U1 Cs1 128.100(9) 5 2_666
Cs2 U1 Cs1 128.100(9) . 2_666
Cs2 U1 Cs2 98.339(17) 5 .
O3 Se1 O3 105.1(8) . 6_665
O3 Se1 O6 107.5(4) . .
O3 Se1 O6 107.5(4) 6_665 .
O3 Se1 Cs1 58.2(3) 6_665 2_665
O3 Se1 Cs1 58.2(3) . 2_665
O3 Se1 Cs2 133.4(3) 6_665 .
O3 Se1 Cs2 50.8(4) . .
O3 Se1 Cs2 133.4(3) . 5_565
O3 Se1 Cs2 50.8(4) 6_665 5_565
O5 Se1 O3 111.8(4) . 6_665
O5 Se1 O3 111.8(4) . .
O5 Se1 O6 112.7(6) . .
O5 Se1 Cs1 97.7(5) . 2_665
O5 Se1 Cs2 62.14(17) . 5_565
O5 Se1 Cs2 62.14(17) . .
O6 Se1 Cs1 149.5(4) . 2_665
O6 Se1 Cs2 117.40(14) . .
O6 Se1 Cs2 117.40(14) . 5_565
Cs1 Se1 Cs2 76.26(3) 2_665 5_565
Cs1 Se1 Cs2 76.26(3) 2_665 .
Cs2 Se1 Cs2 112.29(4) . 5_565
O4 Se2 O4 105.6(7) 4_656 2_566
O4 Se2 O4 111.4(4) 4_656 3_665
O4 Se2 O4 111.4(4) 2_566 .
O4 Se2 O4 111.4(4) 3_665 2_566
O4 Se2 O4 105.6(7) 3_665 .
O4 Se2 O4 111.4(4) 4_656 .
O4 Se2 Cs2 127.2(3) 3_665 1_556
O4 Se2 Cs2 52.8(3) 3_665 .
O4 Se2 Cs2 52.8(3) 4_656 1_556
O4 Se2 Cs2 52.8(3) . .
O4 Se2 Cs2 127.2(3) 2_566 .
O4 Se2 Cs2 127.2(3) . 1_556
O4 Se2 Cs2 127.2(3) 4_656 .
O4 Se2 Cs2 52.8(3) 2_566 1_556
Cs2 Se2 Cs2 180.0 1_556 .
U1 O1 Cs1 137.0(5) . .
U1 O2 Cs1 169.5(5) . 2_666
U1 O3 Cs1 113.7(3) . 2_665
U1 O3 Cs2 103.1(3) . .
Se1 O3 U1 132.8(4) . .
Se1 O3 Cs1 98.3(4) . 2_665
Se1 O3 Cs2 107.6(4) . .
Cs2 O3 Cs1 95.4(2) . 2_665
U1 O4 Cs2 103.6(3) . .
Se2 O4 U1 143.3(6) . .
Se2 O4 Cs2 106.0(4) . .
Se1 O5 Cs1 153.8(7) . 1_565
Se1 O5 Cs2 96.3(2) . 5_565
Se1 O5 Cs2 96.3(2) . .
Cs1 O5 Cs2 93.0(2) 1_565 .
Cs1 O5 Cs2 93.0(2) 1_565 5_565
Cs2 O5 Cs2 138.0(4) . 5_565
Se1 O6 U1 139.1(6) . 4_656
Se1 Cs1 S1 0.00(4) 4_645 4_645
O1 Cs1 Se1 60.69(19) 3_655 4_645
O1 Cs1 Se1 132.7(2) . 4_645
O1 Cs1 S1 60.69(19) 3_655 4_645
O1 Cs1 S1 132.7(2) . 4_645
O1 Cs1 O1 166.6(4) 3_655 .
O1 Cs1 O2 84.22(17) 3_655 2_566
O1 Cs1 O2 84.22(17) . 4_646
O1 Cs1 O2 84.22(17) 3_655 4_646
O1 Cs1 O2 84.22(17) . 2_566
O1 Cs1 O3 71.1(2) 3_655 5_455
O1 Cs1 O3 71.1(2) . 2_565
O1 Cs1 O3 71.1(2) 3_655 4_645
O1 Cs1 O3 121.1(2) 3_655 7_645
O1 Cs1 O3 121.1(2) . 5_455
O1 Cs1 O3 71.1(2) . 7_645
O1 Cs1 O3 121.1(2) 3_655 2_565
O1 Cs1 O3 121.1(2) . 4_645
O1 Cs1 O5 89.77(3) . 3_665
O1 Cs1 O5 89.77(3) 3_655 1_545
O1 Cs1 O5 89.77(3) 3_655 3_665
O1 Cs1 O5 89.77(3) . 1_545
O2 Cs1 Se1 134.51(11) 2_566 4_645
O2 Cs1 Se1 134.51(11) 4_646 4_645
O2 Cs1 S1 134.51(11) 2_566 4_645
O2 Cs1 S1 134.51(11) 4_646 4_645
O2 Cs1 O2 59.9(4) 4_646 2_566
O2 Cs1 O3 121.9(2) 4_646 7_645
O2 Cs1 O3 154.37(14) 4_646 5_455
O2 Cs1 O3 154.37(14) 2_566 4_645
O2 Cs1 O3 154.37(14) 2_566 7_645
O2 Cs1 O3 121.9(2) 4_646 4_645
O2 Cs1 O3 154.37(14) 4_646 2_565
O2 Cs1 O3 121.9(2) 2_566 2_565
O2 Cs1 O3 121.9(2) 2_566 5_455
O2 Cs1 O5 58.0(3) 2_566 3_665
O2 Cs1 O5 118.0(3) 4_646 3_665
O2 Cs1 O5 118.0(3) 2_566 1_545
O2 Cs1 O5 58.0(3) 4_646 1_545
O3 Cs1 Se1 65.21(17) 2_565 4_645
O3 Cs1 Se1 23.55(12) 4_645 4_645
O3 Cs1 Se1 65.21(17) 7_645 4_645
O3 Cs1 Se1 23.55(12) 5_455 4_645
O3 Cs1 S1 65.21(17) 7_645 4_645
O3 Cs1 S1 65.21(17) 2_565 4_645
O3 Cs1 S1 23.55(12) 4_645 4_645
O3 Cs1 S1 23.55(12) 5_455 4_645
O3 Cs1 O3 50.1(3) 4_645 7_645
O3 Cs1 O3 68.7(3) 5_455 7_645
O3 Cs1 O3 43.8(3) 5_455 4_645
O3 Cs1 O3 50.1(3) 5_455 2_565
O3 Cs1 O3 68.7(3) 4_645 2_565
O3 Cs1 O3 43.8(3) 7_645 2_565
O5 Cs1 Se1 91.6(2) 3_665 4_645
O5 Cs1 Se1 91.6(2) 1_545 4_645
O5 Cs1 S1 91.6(2) 3_665 4_645
O5 Cs1 S1 91.6(2) 1_545 4_645
O5 Cs1 O3 69.9(2) 1_545 7_645
O5 Cs1 O3 113.7(3) 3_665 7_645
O5 Cs1 O3 69.9(2) 3_665 2_565
O5 Cs1 O3 113.7(3) 1_545 2_565
O5 Cs1 O3 69.9(2) 1_545 4_645
O5 Cs1 O3 113.7(3) 1_545 5_455
O5 Cs1 O3 69.9(2) 3_665 5_455
O5 Cs1 O3 113.7(3) 3_665 4_645
O5 Cs1 O5 176.0(5) 3_665 1_545
O3 Cs2 O3 122.3(3) . 3_665
O3 Cs2 O3 122.3(3) 2_565 4_655
O3 Cs2 O3 103.45(13) . 2_565
O3 Cs2 O3 103.45(13) 4_655 3_665
O3 Cs2 O3 103.45(13) . 4_655
O3 Cs2 O3 103.45(13) 2_565 3_665
O3 Cs2 O5 140.0(2) 4_655 3_665
O3 Cs2 O5 113.1(2) 3_665 .
O3 Cs2 O5 64.7(2) 2_565 3_665
O3 Cs2 O5 140.0(2) . 4_655
O3 Cs2 O5 113.1(2) . 3_665
O3 Cs2 O5 42.9(2) 4_655 4_655
O3 Cs2 O5 64.7(2) . 2_565
O3 Cs2 O5 42.9(2) 3_665 3_665
O3 Cs2 O5 113.1(2) 4_655 2_565
O3 Cs2 O5 113.1(2) 2_565 4_655
O3 Cs2 O5 42.9(2) . .
O3 Cs2 O5 64.7(2) 3_665 4_655
O3 Cs2 O5 140.0(2) 2_565 .
O3 Cs2 O5 42.9(2) 2_565 2_565
O3 Cs2 O5 64.7(2) 4_655 .
O3 Cs2 O5 140.0(2) 3_665 2_565
O4 Cs2 O3 133.7(2) . 4_655
O4 Cs2 O3 49.1(2) 3_665 3_665
O4 Cs2 O3 49.1(2) . .
O4 Cs2 O3 75.9(2) 2_565 4_655
O4 Cs2 O3 49.1(2) 2_565 2_565
O4 Cs2 O3 102.1(2) 3_665 4_655
O4 Cs2 O3 102.1(2) 2_565 3_665
O4 Cs2 O3 49.1(2) 4_655 4_655
O4 Cs2 O3 102.1(2) . 2_565
O4 Cs2 O3 75.9(2) 3_665 .
O4 Cs2 O3 133.7(2) 3_665 2_565
O4 Cs2 O3 102.1(2) 4_655 .
O4 Cs2 O3 133.7(2) 2_565 .
O4 Cs2 O3 75.9(2) . 3_665
O4 Cs2 O3 133.7(2) 4_655 3_665
O4 Cs2 O3 75.9(2) 4_655 2_565
O4 Cs2 O4 42.4(3) 2_565 4_655
O4 Cs2 O4 150.38(19) . 2_565
O4 Cs2 O4 150.38(19) . 4_655
O4 Cs2 O4 150.38(19) 3_665 4_655
O4 Cs2 O4 150.38(19) 2_565 3_665
O4 Cs2 O4 42.4(3) . 3_665
O4 Cs2 O5 68.6(3) 2_565 4_655
O4 Cs2 O5 73.0(3) 2_565 2_565
O4 Cs2 O5 73.0(3) . .
O4 Cs2 O5 89.5(2) 3_665 4_655
O4 Cs2 O5 73.0(3) 3_665 3_665
O4 Cs2 O5 68.6(3) 4_655 2_565
O4 Cs2 O5 89.5(2) . 2_565
O4 Cs2 O5 131.7(2) 4_655 3_665
O4 Cs2 O5 131.7(2) 3_665 2_565
O4 Cs2 O5 68.6(3) . 3_665
O4 Cs2 O5 89.5(2) 2_565 3_665
O4 Cs2 O5 73.0(3) 4_655 4_655
O4 Cs2 O5 131.7(2) . 4_655
O4 Cs2 O5 131.7(2) 2_565 .
O4 Cs2 O5 68.6(3) 3_665 .
O4 Cs2 O5 89.5(2) 4_655 .
O5 Cs2 O5 138.8(4) . 3_665
O5 Cs2 O5 97.12(13) 3_665 2_565
O5 Cs2 O5 97.12(13) . 2_565
O5 Cs2 O5 97.12(13) . 4_655
O5 Cs2 O5 138.8(4) 4_655 2_565
O5 Cs2 O5 97.12(13) 3_665 4_655

loop_
_geom_bond_atom_site_label_1
_geom_bond_atom_site_label_2
_geom_bond_distance
_geom_bond_site_symmetry_2
U1 O1 1.764(10) .
U1 O2 1.759(10) .
U1 O3 2.399(7) .
U1 O3 2.399(7) 8_545
U1 O4 2.387(8) 8_545
U1 O4 2.387(8) .
U1 O6 2.353(11) 2_566
U1 Cs1 4.5346(10) .
U1 Cs1 4.8905(16) 2_666
U1 Cs1 4.9058(16) 2_665
U1 Cs2 4.5712(7) .
U1 Cs2 4.5712(7) 5
Se1 O3 1.609(7) .
Se1 O3 1.609(7) 6_665
Se1 O5 1.542(12) .
Se1 O6 1.613(10) .
Se1 Cs1 3.985(2) 2_665
Se1 Cs2 4.1649(11) .
Se1 Cs2 4.1649(11) 5_565
Se2 O4 1.533(9) 4_656
Se2 O4 1.533(8) .
Se2 O4 1.533(9) 2_566
Se2 O4 1.533(8) 3_665
Se2 Cs2 4.0769(8) 1_556
Se2 Cs2 4.0769(8) .
O1 Cs1 3.082(10) .
O2 Cs1 3.151(11) 2_666
O3 Cs1 3.421(9) 2_665
O3 Cs2 3.386(10) .
O4 Cs2 3.379(10) .
O5 Cs1 3.219(11) 1_565
O5 Cs2 3.704(5) 5_565
O5 Cs2 3.704(5) .
O6 U1 2.352(11) 4_656
Cs1 Se1 3.985(2) 4_645
Cs1 S1 3.985(2) 4_645
Cs1 O1 3.082(10) 3_655
Cs1 O2 3.151(11) 2_566
Cs1 O2 3.151(11) 4_646
Cs1 O3 3.421(9) 5_455
Cs1 O3 3.421(9) 7_645
Cs1 O3 3.421(9) 2_565
Cs1 O3 3.421(9) 4_645
Cs1 O5 3.219(11) 1_545
Cs1 O5 3.219(11) 3_665
Cs2 O3 3.386(10) 4_655
Cs2 O3 3.386(10) 3_665
Cs2 O3 3.386(10) 2_565
Cs2 O4 3.379(10) 2_565
Cs2 O4 3.379(10) 4_655
Cs2 O4 3.379(10) 3_665
Cs2 O5 3.704(5) 3_665
Cs2 O5 3.704(5) 2_565
Cs2 O5 3.704(5) 4_655

loop_
_geom_torsion_atom_site_label_1
_geom_torsion_atom_site_label_2
_geom_torsion_atom_site_label_3
_geom_torsion_atom_site_label_4
_geom_torsion
_geom_torsion_site_symmetry_1
_geom_torsion_site_symmetry_2
_geom_torsion_site_symmetry_3
_geom_torsion_site_symmetry_4
O3 U1 O1 Cs1 -142.9(3) . . . .
O3 U1 O1 Cs1 142.9(3) 8_545 . . .
O3 U1 O2 Cs1 -142.9(19) 8_545 . . 2_666
O3 U1 O2 Cs1 142.9(19) . . . 2_666
O3 Se1 O3 U1 97.7(7) 6_665 . . .
O3 Se1 O3 Cs1 -35.9(6) 6_665 . . 2_665
O3 Se1 O3 Cs2 -134.2(3) 6_665 . . .
O3 Se1 O5 Cs1 -121.3(4) 6_665 . . 1_565
O3 Se1 O5 Cs1 121.3(4) . . . 1_565
O3 Se1 O5 Cs2 128.7(4) 6_665 . . .
O3 Se1 O5 Cs2 11.2(5) . . . .
O3 Se1 O5 Cs2 -128.7(4) . . . 5_565
O3 Se1 O5 Cs2 -11.2(5) 6_665 . . 5_565
O3 Se1 O6 U1 123.7(4) 6_665 . . 4_656
O3 Se1 O6 U1 -123.7(4) . . . 4_656
O4 U1 O1 Cs1 71.1(3) 8_545 . . .
O4 U1 O1 Cs1 -71.1(3) . . . .
O4 U1 O2 Cs1 -71.1(19) 8_545 . . 2_666
O4 U1 O2 Cs1 71.1(19) . . . 2_666
O4 Se2 O4 U1 142.3(12) 3_665 . . .
O4 Se2 O4 U1 -96.5(13) 2_566 . . .
O4 Se2 O4 U1 21.2(11) 4_656 . . .
O4 Se2 O4 Cs2 0.001(1) 3_665 . . .
O4 Se2 O4 Cs2 -121.1(2) 4_656 . . .
O4 Se2 O4 Cs2 121.1(2) 2_566 . . .
O5 Se1 O3 U1 -140.9(8) . . . .
O5 Se1 O3 Cs1 85.6(6) . . . 2_665
O5 Se1 O3 Cs2 -12.8(6) . . . .
O5 Se1 O6 U1 0.000(3) . . . 4_656
O6 U1 O1 Cs1 0.000(1) 2_566 . . .
O6 U1 O2 Cs1 0.000(3) 2_566 . . 2_666
O6 Se1 O3 U1 -16.6(9) . . . .
O6 Se1 O3 Cs1 -150.2(4) . . . 2_665
O6 Se1 O3 Cs2 111.4(4) . . . .
O6 Se1 O5 Cs1 0.000(4) . . . 1_565
O6 Se1 O5 Cs2 110.1(2) . . . 5_565
O6 Se1 O5 Cs2 -110.1(2) . . . .
Cs1 U1 O1 Cs1 180.000(1) 2_665 . . .
Cs1 U1 O2 Cs1 180.000(3) 2_665 . . 2_666
Cs1 U1 O2 Cs1 0.000(4) . . . 2_666
Cs1 Se1 O3 U1 133.6(9) 2_665 . . .
Cs1 Se1 O3 Cs2 -98.4(3) 2_665 . . .
Cs1 Se1 O5 Cs1 180.000(3) 2_665 . . 1_565
Cs1 Se1 O5 Cs2 -69.9(2) 2_665 . . 5_565
Cs1 Se1 O5 Cs2 69.9(2) 2_665 . . .
Cs1 Se1 O6 U1 180.000(2) 2_665 . . 4_656
Cs2 U1 O1 Cs1 -110.7(2) . . . .
Cs2 U1 O1 Cs1 110.7(2) 5 . . .
Cs2 U1 O2 Cs1 -110.8(18) 5 . . 2_666
Cs2 U1 O2 Cs1 110.8(18) . . . 2_666
Cs2 Se1 O3 U1 147.5(4) 5_565 . . .
Cs2 Se1 O3 U1 -128.1(9) . . . .
Cs2 Se1 O3 Cs1 13.9(6) 5_565 . . 2_665
Cs2 Se1 O3 Cs1 98.4(3) . . . 2_665
Cs2 Se1 O3 Cs2 -84.5(5) 5_565 . . .
Cs2 Se1 O5 Cs1 -110.1(2) 5_565 . . 1_565
Cs2 Se1 O5 Cs1 110.1(2) . . . 1_565
Cs2 Se1 O5 Cs2 -139.9(5) . . . 5_565
Cs2 Se1 O5 Cs2 139.9(5) 5_565 . . .
Cs2 Se1 O6 U1 69.29(19) 5_565 . . 4_656
Cs2 Se1 O6 U1 -69.29(19) . . . 4_656
Cs2 Se2 O4 U1 -37.7(12) 1_556 . . .
Cs2 Se2 O4 U1 142.3(12) . . . .
Cs2 Se2 O4 Cs2 180.000(0) 1_556 . . .
